data_7226744
loop_
_publ_author_name
'Fujita, Wataru'
'Tokumitu, Akio'
'Fujii, Yutaka'
'Kikuchi, Hikomitsu'

_publ_section_title
;
 Crystal growth, structures and magnetic properties of copper hydroxide
 compounds with distorted diamond chain magnetic networks
;
_journal_issue 44
_journal_name_full CrystEngComm
_journal_page_first 8614
_journal_paper_doi 10.1039/C6CE01631F
_journal_volume 18
_journal_year 2016
_chemical_formula_moiety 'C14 H18 Cu3 O14 S2'
_chemical_formula_sum 'C14 H18 Cu3 O14 S2'
_chemical_formula_weight 665.05
_space_group_crystal_system triclinic
_space_group_IT_number 2
_space_group_name_Hall '-P 1'
_space_group_name_H-M_alt 'P -1'
_symmetry_space_group_name_Hall '-P 1'
_symmetry_space_group_name_H-M 'P -1'
_atom_sites_solution_hydrogens geom
_atom_sites_solution_primary direct
_atom_sites_solution_secondary difmap
_audit_update_record
;
2016-07-14 deposited with the CCDC.
2016-10-07 downloaded from the CCDC.
;
_cell_angle_alpha 82.673(16)
_cell_angle_beta 70.523(14)
_cell_angle_gamma 69.251(12)
_cell_formula_units_Z 2
_cell_length_a 9.2709(7)
_cell_length_b 10.6339(17)
_cell_length_c 11.848(2)
_cell_measurement_reflns_used 3839
_cell_measurement_temperature 150
_cell_measurement_theta_max 25.00
_cell_measurement_theta_min 3.50
_cell_volume 1029.7(3)
_computing_cell_refinement 'CrystalClear-SM Expert 2.0 r16'
_computing_data_collection 'CrystalClear-SM Expert 2.0 r16 (Rigaku, 2014)'
_computing_data_reduction 'CrystalClear-SM Expert 2.0 r16'
_computing_molecular_graphics 'CrystalStructure 4.2'
_computing_publication_material 'CrystalStructure 4.2 (Rigaku, 2015)'
_computing_structure_refinement 'SHELXL Version 2014/7 (Sheldrick, 2008)'
_computing_structure_solution 'SIR2011 (Burla, et al., 2012)'
_diffrn_ambient_temperature 150
_diffrn_detector_area_resol_mean 7.314
_diffrn_measured_fraction_theta_full 0.985
_diffrn_measured_fraction_theta_max 0.928
_diffrn_measurement_device_type 'Rigaku Mercury70'
_diffrn_measurement_method \w
_diffrn_radiation_type 'Mo K\a'
_diffrn_radiation_wavelength 0.71075
_diffrn_reflns_av_R_equivalents 0.0411
_diffrn_reflns_Laue_measured_fraction_full 0.985
_diffrn_reflns_Laue_measured_fraction_max 0.928
_diffrn_reflns_limit_h_max 10
_diffrn_reflns_limit_h_min -11
_diffrn_reflns_limit_k_max 11
_diffrn_reflns_limit_k_min -13
_diffrn_reflns_limit_l_max 14
_diffrn_reflns_limit_l_min -15
_diffrn_reflns_number 9927
_diffrn_reflns_point_group_measured_fraction_full 0.985
_diffrn_reflns_point_group_measured_fraction_max 0.928
_diffrn_reflns_theta_full 25.242
_diffrn_reflns_theta_max 27.476
_diffrn_reflns_theta_min 3.499
_diffrn_standards_number 0
_exptl_absorpt_coefficient_mu 3.347
_exptl_absorpt_correction_T_max 0.512
_exptl_absorpt_correction_T_min 0.399
_exptl_absorpt_correction_type multi-scan
_exptl_absorpt_process_details 'REQAB (Rigaku, 1998)'
_exptl_crystal_colour blue
_exptl_crystal_density_diffrn 2.145
_exptl_crystal_density_method 'not measured'
_exptl_crystal_description needle
_exptl_crystal_F_000 666.00
_exptl_crystal_size_max 0.300
_exptl_crystal_size_mid 0.100
_exptl_crystal_size_min 0.100
_refine_diff_density_max 0.48
_refine_diff_density_min -0.78
_refine_ls_extinction_method none
_refine_ls_goodness_of_fit_ref 0.983
_refine_ls_hydrogen_treatment mixed
_refine_ls_number_parameters 316
_refine_ls_number_reflns 4369
_refine_ls_number_restraints 7
_refine_ls_R_factor_all 0.0388
_refine_ls_R_factor_gt 0.0310
_refine_ls_shift/su_max 0.001
_refine_ls_structure_factor_coef Fsqd
_refine_ls_weighting_details 'w = 1/[\s^2^(Fo^2^)+(0.0412P)^2^] where P=(Fo^2^+2Fc^2^)/3'
_refine_ls_weighting_scheme calc
_refine_ls_wR_factor_gt 0.0782
_refine_ls_wR_factor_ref 0.0864
_reflns_Friedel_coverage 0.000
_reflns_number_gt 3373
_reflns_number_total 4369
_reflns_threshold_expression F^2^>2.0\s(F^2^)
_cod_data_source_file c6ce01631f2.cif
_cod_data_source_block 150205f34
_cod_depositor_comments 'Adding full bibliography for 7226738--7226744.cif.'
_cod_database_code 7226744

loop_
_space_group_symop_id
_space_group_symop_operation_xyz
1 +X,+Y,+Z
2 -X,-Y,-Z

loop_
_atom_site_label
_atom_site_type_symbol
_atom_site_fract_x
_atom_site_fract_y
_atom_site_fract_z
_atom_site_U_iso_or_equiv
_atom_site_adp_type
_atom_site_occupancy
_atom_site_site_symmetry_order
_atom_site_calc_flag
_atom_site_refinement_flags_posn
_atom_site_refinement_flags_adp
Cu1 Cu 0.13848(3) 0.53458(3) 0.41000(3) 0.01057(10) Uani 1 1 d . .
Cu2 Cu 0.24673(3) 0.24546(3) 0.50694(3) 0.01023(10) Uani 1 1 d . .
Cu3 Cu 0.37147(3) -0.04520(3) 0.59168(3) 0.01170(10) Uani 1 1 d . .
S4 S 0.14616(7) 0.06160(6) 0.34570(6) 0.00959(14) Uani 1 1 d . .
S5 S 0.35219(7) 0.44028(6) 0.65484(6) 0.00904(14) Uani 1 1 d . .
O6 O 0.0631(2) 0.37927(17) 0.46297(17) 0.0099(4) Uani 1 1 d D .
H6 H 0.047(3) 0.340(3) 0.419(2) 0.012 Uiso 1 1 d D U
O7 O 0.4231(2) 0.54625(17) 0.63028(17) 0.0143(4) Uani 1 1 d . .
O8 O 0.4347(2) 0.11643(17) 0.54619(17) 0.0105(4) Uani 1 1 d D .
H8 H 0.457(3) 0.154(3) 0.586(2) 0.013 Uiso 1 1 d D U
O9 O 0.0832(2) -0.04847(17) 0.36234(17) 0.0146(4) Uani 1 1 d . .
O10 O 0.01840(19) 0.19266(17) 0.35462(17) 0.0131(4) Uani 1 1 d . .
O11 O 0.47475(19) 0.30784(17) 0.65370(17) 0.0134(4) Uani 1 1 d . .
O12 O 0.3027(2) 0.44860(18) 0.26613(17) 0.0140(4) Uani 1 1 d . .
O13 O 0.2046(2) 0.03084(19) 0.73608(17) 0.0176(4) Uani 1 1 d . .
O14 O 0.2893(2) -0.1901(2) 0.6005(2) 0.0247(5) Uani 1 1 d D .
H14A H 0.198(2) -0.182(3) 0.611(3) 0.030 Uiso 1 1 d D U
H14B H 0.332(3) -0.2681(18) 0.601(3) 0.030 Uiso 1 1 d D U
O15 O 0.2519(2) 0.44614(18) 0.58090(16) 0.0132(4) Uani 1 1 d . .
O16 O 0.2450(2) 0.05152(18) 0.42157(17) 0.0136(4) Uani 1 1 d . .
O17 O 0.0935(2) 0.23612(17) 0.66450(17) 0.0140(4) Uani 1 1 d . .
O18 O 0.2195(2) 0.6829(2) 0.3837(2) 0.0221(5) Uani 1 1 d D .
H18A H 0.171(3) 0.7596(19) 0.393(3) 0.027 Uiso 1 1 d D U
H18B H 0.310(2) 0.672(3) 0.381(3) 0.027 Uiso 1 1 d D U
O19 O 0.4040(2) 0.24901(17) 0.34856(17) 0.0139(4) Uani 1 1 d . .
C20 C 0.2246(3) 0.4630(3) 0.8040(2) 0.0125(5) Uani 1 1 d . .
C21 C 0.2740(3) 0.0533(3) 0.1952(2) 0.0129(5) Uani 1 1 d . .
C22 C 0.4039(3) 0.3312(3) 0.2618(2) 0.0128(5) Uani 1 1 d . .
C23 C 0.0951(3) 0.1448(3) 0.7439(3) 0.0145(6) Uani 1 1 d . .
C24 C -0.0359(3) 0.5021(2) 0.9548(2) 0.0120(5) Uani 1 1 d . .
C25 C 0.5319(3) -0.0378(2) 0.0446(2) 0.0118(5) Uani 1 1 d . .
C26 C 0.4325(3) -0.0292(3) 0.1647(2) 0.0144(6) Uani 1 1 d . .
H26 H 0.4756 -0.0810 0.2247 0.017 Uiso 1 1 calc R U
C27 C 0.0617(3) 0.4841(2) 0.8349(2) 0.0124(5) Uani 1 1 d . .
H27 H 0.0144 0.4865 0.7744 0.015 Uiso 1 1 calc R U
C28 C -0.0440(3) 0.1741(3) 0.8586(3) 0.0214(6) Uani 1 1 d . .
H28A H -0.0285 0.0959 0.9125 0.026 Uiso 1 1 calc R U
H28B H -0.0481 0.2522 0.8970 0.026 Uiso 1 1 calc R U
H28C H -0.1459 0.1932 0.8411 0.026 Uiso 1 1 calc R U
C29 C -0.2054(3) 0.5241(3) 0.9902(2) 0.0160(6) Uani 1 1 d . .
H29 H -0.2550 0.5260 0.9313 0.019 Uiso 1 1 calc R U
C30 C 0.6979(3) -0.1240(3) 0.0098(3) 0.0175(6) Uani 1 1 d . .
H30 H 0.7428 -0.1768 0.0686 0.021 Uiso 1 1 calc R U
C31 C 0.2973(3) 0.4577(3) 0.8930(2) 0.0148(6) Uani 1 1 d . .
H31 H 0.4107 0.4413 0.8710 0.018 Uiso 1 1 calc R U
C32 C 0.2082(3) 0.1309(3) 0.1071(3) 0.0188(6) Uani 1 1 d . .
H32 H 0.0981 0.1880 0.1292 0.023 Uiso 1 1 calc R U
C33 C 0.5336(3) 0.2828(3) 0.1452(3) 0.0194(6) Uani 1 1 d . .
H33A H 0.5221 0.3542 0.0845 0.023 Uiso 1 1 calc R U
H33B H 0.6406 0.2588 0.1559 0.023 Uiso 1 1 calc R U
H33C H 0.5228 0.2036 0.1192 0.023 Uiso 1 1 calc R U

loop_
_atom_site_aniso_label
_atom_site_aniso_U_11
_atom_site_aniso_U_22
_atom_site_aniso_U_33
_atom_site_aniso_U_23
_atom_site_aniso_U_13
_atom_site_aniso_U_12
Cu1 0.00913(17) 0.00980(18) 0.0127(2) -0.00139(13) -0.00223(13) -0.00376(13)
Cu2 0.00688(17) 0.01025(19) 0.0124(2) -0.00064(14) -0.00250(14) -0.00181(14)
Cu3 0.00985(17) 0.01005(18) 0.0145(2) -0.00069(13) -0.00171(13) -0.00424(13)
S4 0.0094(3) 0.0095(3) 0.0104(4) -0.0008(2) -0.0027(2) -0.0040(2)
S5 0.0092(3) 0.0088(3) 0.0096(3) -0.0003(2) -0.0028(2) -0.0036(2)
O6 0.0089(8) 0.0083(9) 0.0138(11) -0.0012(7) -0.0050(7) -0.0025(7)
O7 0.0171(9) 0.0120(9) 0.0162(11) 0.0021(8) -0.0053(8) -0.0085(8)
O8 0.0097(8) 0.0103(9) 0.0132(11) -0.0008(8) -0.0054(7) -0.0032(7)
O9 0.0170(9) 0.0103(9) 0.0182(11) 0.0012(8) -0.0054(8) -0.0072(8)
O10 0.0106(8) 0.0121(9) 0.0157(11) -0.0029(8) -0.0031(7) -0.0026(7)
O11 0.0108(8) 0.0105(9) 0.0179(11) -0.0029(8) -0.0048(8) -0.0010(7)
O12 0.0151(9) 0.0132(10) 0.0128(11) 0.0001(8) -0.0039(8) -0.0041(8)
O13 0.0168(9) 0.0195(11) 0.0138(11) -0.0001(8) -0.0012(8) -0.0062(8)
O14 0.0099(9) 0.0141(10) 0.0496(16) -0.0018(10) -0.0072(10) -0.0049(8)
O15 0.0120(8) 0.0183(10) 0.0102(10) -0.0028(8) -0.0038(7) -0.0048(8)
O16 0.0120(8) 0.0172(10) 0.0132(11) -0.0011(8) -0.0049(8) -0.0055(8)
O17 0.0133(9) 0.0121(10) 0.0152(11) 0.0007(8) -0.0032(8) -0.0041(8)
O18 0.0088(9) 0.0139(10) 0.0434(15) -0.0019(10) -0.0070(9) -0.0041(8)
O19 0.0117(8) 0.0130(10) 0.0145(11) 0.0014(8) -0.0025(7) -0.0033(8)
C20 0.0120(12) 0.0121(13) 0.0116(15) -0.0018(11) -0.0010(10) -0.0037(11)
C21 0.0140(12) 0.0138(13) 0.0124(15) -0.0020(11) -0.0018(11) -0.0079(11)
C22 0.0132(12) 0.0145(14) 0.0145(15) 0.0012(11) -0.0060(11) -0.0078(11)
C23 0.0140(12) 0.0170(14) 0.0152(15) -0.0051(11) -0.0040(11) -0.0074(11)
C24 0.0129(12) 0.0117(13) 0.0120(15) 0.0006(10) -0.0050(10) -0.0039(10)
C25 0.0126(12) 0.0102(13) 0.0121(15) 0.0013(10) -0.0057(11) -0.0021(10)
C26 0.0139(12) 0.0179(14) 0.0120(15) -0.0001(11) -0.0046(11) -0.0054(11)
C27 0.0130(12) 0.0138(13) 0.0105(14) 0.0010(11) -0.0058(10) -0.0031(11)
C28 0.0206(14) 0.0250(16) 0.0162(16) -0.0027(12) 0.0018(12) -0.0109(13)
C29 0.0134(12) 0.0201(15) 0.0162(16) -0.0025(12) -0.0060(11) -0.0055(11)
C30 0.0160(13) 0.0161(14) 0.0135(16) 0.0049(11) -0.0063(11) 0.0026(11)
C31 0.0111(12) 0.0182(14) 0.0158(16) -0.0004(11) -0.0043(11) -0.0054(11)
C32 0.0106(12) 0.0248(16) 0.0175(16) -0.0033(12) -0.0031(11) -0.0019(11)
C33 0.0208(14) 0.0157(14) 0.0138(16) 0.0008(12) 0.0007(12) -0.0028(12)

loop_
_atom_type_symbol
_atom_type_description
_atom_type_scat_dispersion_real
_atom_type_scat_dispersion_imag
_atom_type_scat_source
C C 0.0033 0.0016
;
International Tables for Crystallography
(Vol. C, Tables 4.2.6.8 and 6.1.1.4)
;
H H 0.0000 0.0000
;
International Tables for Crystallography
(Vol. C, Table 6.1.1.4)
;
Cu Cu 0.3201 1.2651
;
International Tables for Crystallography
(Vol. C, Tables 4.2.6.8 and 6.1.1.4)
;
O O 0.0106 0.0060
;
International Tables for Crystallography
(Vol. C, Tables 4.2.6.8 and 6.1.1.4)
;
S S 0.1246 0.1234
;
International Tables for Crystallography
(Vol. C, Tables 4.2.6.8 and 6.1.1.4)
;

loop_
_geom_angle_atom_site_label_1
_geom_angle_atom_site_label_2
_geom_angle_atom_site_label_3
_geom_angle
_geom_angle_site_symmetry_1
_geom_angle_site_symmetry_3
O18 Cu1 O12 90.80(8) . .
O18 Cu1 O6 95.93(8) . 2_566
O12 Cu1 O6 166.66(7) . 2_566
O18 Cu1 O6 170.30(9) . .
O12 Cu1 O6 94.31(8) . .
O6 Cu1 O6 80.79(8) 2_566 .
O18 Cu1 Cu1 135.67(7) . 2_566
O12 Cu1 Cu1 133.45(5) . 2_566
O6 Cu1 Cu1 40.43(5) 2_566 2_566
O6 Cu1 Cu1 40.36(5) . 2_566
O17 Cu2 O8 94.68(8) . .
O17 Cu2 O19 178.29(7) . .
O8 Cu2 O19 84.05(8) . .
O17 Cu2 O6 87.30(8) . .
O8 Cu2 O6 177.68(6) . .
O19 Cu2 O6 94.00(8) . .
O17 Cu2 O16 97.70(7) . .
O8 Cu2 O16 83.56(7) . .
O19 Cu2 O16 81.04(7) . .
O6 Cu2 O16 97.41(7) . .
O17 Cu2 O15 85.26(7) . .
O8 Cu2 O15 97.90(6) . .
O19 Cu2 O15 96.04(7) . .
O6 Cu2 O15 81.02(6) . .
O16 Cu2 O15 176.61(5) . .
O17 Cu2 Cu3 74.93(6) . .
O8 Cu2 Cu3 38.80(5) . .
O19 Cu2 Cu3 103.37(6) . .
O6 Cu2 Cu3 143.25(5) . .
O16 Cu2 Cu3 54.88(4) . .
O15 Cu2 Cu3 127.84(5) . .
O13 Cu3 O14 91.19(9) . .
O13 Cu3 O8 94.29(8) . .
O14 Cu3 O8 164.96(9) . .
O13 Cu3 O8 171.06(7) . 2_656
O14 Cu3 O8 95.47(8) . 2_656
O8 Cu3 O8 80.75(8) . 2_656
O13 Cu3 Cu3 134.25(6) . 2_656
O14 Cu3 Cu3 134.10(7) . 2_656
O8 Cu3 Cu3 40.41(6) . 2_656
O8 Cu3 Cu3 40.34(5) 2_656 2_656
O13 Cu3 Cu2 80.43(6) . .
O14 Cu3 Cu2 129.43(7) . .
O8 Cu3 Cu2 38.58(5) . .
O8 Cu3 Cu2 99.77(5) 2_656 .
Cu3 Cu3 Cu2 66.344(19) 2_656 .
O9 S4 O16 113.55(11) . .
O9 S4 O10 112.03(10) . .
O16 S4 O10 112.28(11) . .
O9 S4 C21 106.38(12) . .
O16 S4 C21 107.04(11) . .
O10 S4 C21 104.84(12) . .
O7 S5 O15 114.42(11) . .
O7 S5 O11 111.41(10) . .
O15 S5 O11 112.47(10) . .
O7 S5 C20 105.65(11) . .
O15 S5 C20 107.13(11) . .
O11 S5 C20 104.97(12) . .
Cu1 O6 Cu1 99.21(8) 2_566 .
Cu1 O6 Cu2 119.21(10) 2_566 .
Cu1 O6 Cu2 102.74(7) . .
Cu1 O6 H6 111(2) 2_566 .
Cu1 O6 H6 122(2) . .
Cu2 O6 H6 103(2) . .
Cu2 O8 Cu3 102.61(7) . .
Cu2 O8 Cu3 115.28(9) . 2_656
Cu3 O8 Cu3 99.25(8) . 2_656
Cu2 O8 H8 106(2) . .
Cu3 O8 H8 126(2) . .
Cu3 O8 H8 108(2) 2_656 .
C22 O12 Cu1 124.89(18) . .
C23 O13 Cu3 125.28(18) . .
Cu3 O14 H14A 125(2) . .
Cu3 O14 H14B 131(2) . .
H14A O14 H14B 104(3) . .
S5 O15 Cu2 122.43(10) . .
S4 O16 Cu2 122.89(10) . .
C23 O17 Cu2 131.81(17) . .
Cu1 O18 H18A 129(2) . .
Cu1 O18 H18B 121(2) . .
H18A O18 H18B 107(3) . .
C22 O19 Cu2 133.35(17) . .
C27 C20 C31 120.4(2) . .
C27 C20 S5 122.4(2) . .
C31 C20 S5 117.16(18) . .
C26 C21 C32 120.6(2) . .
C26 C21 S4 120.6(2) . .
C32 C21 S4 118.78(19) . .
O19 C22 O12 124.9(3) . .
O19 C22 C33 116.4(2) . .
O12 C22 C33 118.7(2) . .
O17 C23 O13 125.7(3) . .
O17 C23 C28 117.4(2) . .
O13 C23 C28 116.9(2) . .
C27 C24 C29 122.2(2) . .
C27 C24 C24 119.4(3) . 2_567
C29 C24 C24 118.5(3) . 2_567
C25 C25 C26 120.0(3) 2_655 .
C25 C25 C30 118.4(3) 2_655 .
C26 C25 C30 121.6(2) . .
C21 C26 C25 120.3(3) . .
C21 C26 H26 119.9 . .
C25 C26 H26 119.9 . .
C20 C27 C24 120.6(2) . .
C20 C27 H27 119.7 . .
C24 C27 H27 119.7 . .
C23 C28 H28A 109.5 . .
C23 C28 H28B 109.5 . .
H28A C28 H28B 109.5 . .
C23 C28 H28C 109.5 . .
H28A C28 H28C 109.5 . .
H28B C28 H28C 109.5 . .
C31 C29 C24 120.9(2) 2_567 .
C31 C29 H29 119.6 2_567 .
C24 C29 H29 119.6 . .
C32 C30 C25 120.5(2) 2_655 .
C32 C30 H30 119.7 2_655 .
C25 C30 H30 119.7 . .
C29 C31 C20 120.2(2) 2_567 .
C29 C31 H31 119.9 2_567 .
C20 C31 H31 119.9 . .
C30 C32 C21 120.2(2) 2_655 .
C30 C32 H32 119.9 2_655 .
C21 C32 H32 119.9 . .
C22 C33 H33A 109.5 . .
C22 C33 H33B 109.5 . .
H33A C33 H33B 109.5 . .
C22 C33 H33C 109.5 . .
H33A C33 H33C 109.5 . .
H33B C33 H33C 109.5 . .

loop_
_geom_bond_atom_site_label_1
_geom_bond_atom_site_label_2
_geom_bond_distance
_geom_bond_site_symmetry_2
Cu1 O18 1.9250(18) .
Cu1 O12 1.9338(19) .
Cu1 O6 1.9647(19) 2_566
Cu1 O6 1.9674(16) .
Cu1 Cu1 2.9947(8) 2_566
Cu2 O17 1.9486(19) .
Cu2 O8 1.9540(17) .
Cu2 O19 1.9609(19) .
Cu2 O6 1.9698(17) .
Cu2 O16 2.4173(18) .
Cu2 O15 2.4295(18) .
Cu2 Cu3 3.0576(7) .
Cu3 O13 1.917(2) .
Cu3 O14 1.9244(19) .
Cu3 O8 1.9634(16) .
Cu3 O8 1.9661(19) 2_656
Cu3 Cu3 2.9936(8) 2_656
S4 O9 1.4487(17) .
S4 O16 1.4538(18) .
S4 O10 1.4632(18) .
S4 C21 1.774(3) .
S5 O7 1.4495(17) .
S5 O15 1.4571(18) .
S5 O11 1.4613(18) .
S5 C20 1.758(3) .
O6 Cu1 1.9647(19) 2_566
O6 H6 0.790(13) .
O8 Cu3 1.9661(19) 2_656
O8 H8 0.772(17) .
O12 C22 1.263(3) .
O13 C23 1.266(3) .
O14 H14A 0.790(17) .
O14 H14B 0.782(18) .
O17 C23 1.263(3) .
O18 H18A 0.780(17) .
O18 H18B 0.792(17) .
O19 C22 1.261(3) .
C20 C27 1.371(3) .
C20 C31 1.414(4) .
C21 C26 1.369(4) .
C21 C32 1.411(4) .
C22 C33 1.502(4) .
C23 C28 1.503(4) .
C24 C27 1.402(4) .
C24 C29 1.423(3) .
C24 C24 1.426(5) 2_567
C25 C25 1.406(5) 2_655
C25 C26 1.407(4) .
C25 C30 1.432(3) .
C26 H26 0.9500 .
C27 H27 0.9500 .
C28 H28A 0.9800 .
C28 H28B 0.9800 .
C28 H28C 0.9800 .
C29 C31 1.358(4) 2_567
C29 H29 0.9500 .
C30 C32 1.362(4) 2_655
C30 H30 0.9500 .
C31 C29 1.358(4) 2_567
C31 H31 0.9500 .
C32 C30 1.362(4) 2_655
C32 H32 0.9500 .
C33 H33A 0.9800 .
C33 H33B 0.9800 .
C33 H33C 0.9800 .

loop_
_geom_hbond_atom_site_label_D
_geom_hbond_atom_site_label_H
_geom_hbond_atom_site_label_A
_geom_hbond_site_symmetry_A
_geom_hbond_distance_DA
_geom_hbond_distance_DH
_geom_hbond_distance_HA
_geom_hbond_angle_DHA
_geom_hbond_publ_flag
O6 H6 O10 . 2.710(3) 0.79(3) 1.96(3) 159(3) no
O8 H8 O11 . 2.723(3) 0.77(4) 1.99(3) 158(3) no
O14 H14A O10 2_556 2.732(3) 0.79(2) 1.95(3) 171(3) no
O14 H14B O7 1_545 2.664(3) 0.782(18) 1.890(19) 170(4) no
O18 H18A O9 1_565 2.700(3) 0.780(18) 1.948(19) 162(3) no
O18 H18B O11 2_666 2.755(3) 0.79(3) 1.99(3) 164(3) no

loop_
_geom_torsion_atom_site_label_1
_geom_torsion_atom_site_label_2
_geom_torsion_atom_site_label_3
_geom_torsion_atom_site_label_4
_geom_torsion
_geom_torsion_site_symmetry_1
_geom_torsion_site_symmetry_4
O7 S5 O15 Cu2 142.66(11) . .
O11 S5 O15 Cu2 14.23(15) . .
C20 S5 O15 Cu2 -100.60(13) . .
O9 S4 O16 Cu2 -144.43(11) . .
O10 S4 O16 Cu2 -16.05(15) . .
C21 S4 O16 Cu2 98.48(13) . .
O7 S5 C20 C27 121.3(2) . .
O15 S5 C20 C27 -1.0(2) . .
O11 S5 C20 C27 -120.8(2) . .
O7 S5 C20 C31 -59.2(2) . .
O15 S5 C20 C31 178.44(19) . .
O11 S5 C20 C31 58.7(2) . .
O9 S4 C21 C26 -84.6(2) . .
O16 S4 C21 C26 37.1(2) . .
O10 S4 C21 C26 156.58(19) . .
O9 S4 C21 C32 93.8(2) . .
O16 S4 C21 C32 -144.47(19) . .
O10 S4 C21 C32 -25.0(2) . .
Cu2 O19 C22 O12 11.9(4) . .
Cu2 O19 C22 C33 -167.20(17) . .
Cu1 O12 C22 O19 6.3(3) . .
Cu1 O12 C22 C33 -174.64(16) . .
Cu2 O17 C23 O13 -1.1(4) . .
Cu2 O17 C23 C28 178.26(16) . .
Cu3 O13 C23 O17 -13.1(3) . .
Cu3 O13 C23 C28 167.58(17) . .
C32 C21 C26 C25 0.0(4) . .
S4 C21 C26 C25 178.33(18) . .
C25 C25 C26 C21 -0.4(4) 2_655 .
C30 C25 C26 C21 -179.6(2) . .
C31 C20 C27 C24 0.7(4) . .
S5 C20 C27 C24 -179.87(19) . .
C29 C24 C27 C20 -180.0(2) . .
C24 C24 C27 C20 -0.2(4) 2_567 .
C27 C24 C29 C31 -179.4(2) . 2_567
C24 C24 C29 C31 0.8(4) 2_567 2_567
C25 C25 C30 C32 0.7(4) 2_655 2_655
C26 C25 C30 C32 179.9(2) . 2_655
C27 C20 C31 C29 -1.3(4) . 2_567
S5 C20 C31 C29 179.3(2) . 2_567
C26 C21 C32 C30 0.1(4) . 2_655
S4 C21 C32 C30 -178.3(2) . 2_655
